data_9005919
loop_
_publ_author_name
'Ottonello, G.'
'Princivalle, F.'
'Della Giusta, A.'

_publ_section_title
;
 Temperature, composition, and fO2 effects on intersite
 distribution of Mg and Fe2+ in olivines
 Sample: 3263*
;
_journal_name_full 'Physics and Chemistry of Minerals'
_journal_page_first 301
_journal_page_last 312
_journal_volume 17
_journal_year 1990
_chemical_formula_sum 'Ca0.007 Fe0.164 Mg1.817 Mn0.003 Ni0.01 O4 Si'
_chemical_name_mineral Olivine
_space_group_IT_number 62
_symmetry_space_group_name_Hall '-P 2c 2ab'
_symmetry_space_group_name_H-M 'P b n m'
_cell_angle_alpha 90
_cell_angle_beta 90
_cell_angle_gamma 90
_cell_length_a 4.7620
_cell_length_b 10.2257
_cell_formula_units_Z 4
_cell_length_c 5.9930
_cell_volume 291.828
_database_code_amcsd 0007501
_exptl_crystal_density_diffrn 3.333
_cod_original_formula_sum 'Mg1.817 Fe.164 Ni.01 Mn.003 Ca.007 Si O4'
_cod_database_code 9005919

loop_
_space_group_symop_operation_xyz
x,y,z
x,y,1/2-z
-x,-y,1/2+z
1/2+x,1/2-y,1/2+z
1/2-x,1/2+y,1/2-z
1/2-x,1/2+y,z
1/2+x,1/2-y,-z
-x,-y,-z

loop_
_atom_site_label
_atom_site_fract_x
_atom_site_fract_y
_atom_site_fract_z
_atom_site_occupancy
_atom_site_U_iso_or_equiv
MgM1 0.00000 0.00000 0.00000 0.90800 0.00849
FeM1 0.00000 0.00000 0.00000 0.08300 0.00849
NiM1 0.00000 0.00000 0.00000 0.01000 0.00849
MgM2 0.98990 0.27770 0.25000 0.90900 0.00836
FeM2 0.98990 0.27770 0.25000 0.08100 0.00836
MnM2 0.98990 0.27770 0.25000 0.00300 0.00836
CaM2 0.98990 0.27770 0.25000 0.00700 0.00836
SiT 0.42670 0.09430 0.25000 1.00000 0.00709
O1 0.76590 0.09140 0.25000 1.00000 0.00785
O2 0.22030 0.44780 0.25000 1.00000 0.00785
O3 0.27840 0.16320 0.03360 1.00000 0.00861

loop_
_cod_related_entry_id
_cod_related_entry_database
_cod_related_entry_code
1 AMCSD 0007501
